data_4119335
loop_
_publ_author_name
'Shijun Li'
'Jianying Huang'
'Timothy R. Cook'
'J. Bryant Pollock'
'Hyunuk Kim'
'Ki-Whan Chi'
'Peter J. Stang'

_publ_section_title
;
 Formation of [3]Catenanes from 10 Precursors via Multicomponent
 Coordination-Driven Self-Assembly of Metallarectangles
;
_journal_name_full 'Journal of the American Chemical Society'
_journal_page_first 2084
_journal_page_last 2087
_journal_paper_doi 10.1021/ja3118812
_journal_volume 135
_journal_year 2013
_chemical_formula_sum 'C84 H140 F15 N4 O31 P5 Pt2 S3'
_chemical_formula_weight 2628.21
_chemical_name_systematic
; 
 ? 
;
_space_group_IT_number 2
_symmetry_cell_setting triclinic
_symmetry_space_group_name_Hall '-P 1'
_symmetry_space_group_name_H-M 'P -1'
_atom_sites_solution_hydrogens geom
_atom_sites_solution_primary direct
_atom_sites_solution_secondary difmap
_audit_creation_method SHELXL-97
_cell_angle_alpha 105.22(3)
_cell_angle_beta 94.06(3)
_cell_angle_gamma 104.83(3)
_cell_formula_units_Z 2
_cell_length_a 15.028(3)
_cell_length_b 19.542(4)
_cell_length_c 22.785(5)
_cell_measurement_temperature 100(2)
_cell_volume 6173(3)
_computing_cell_refinement 'DENZO (Z. Otwinowski and W. Minor, 1997)'
_computing_data_collection 'ADSC Quantum software'
_computing_data_reduction 'HKL2000 (Z. Otwinowski and W. Minor, 1997)'
_computing_molecular_graphics 'Materials Studio 5.0'
_computing_publication_material 'Materials Studio 5.0'
_computing_structure_refinement 'SHELXL-97 (Sheldrick, 1997)'
_computing_structure_solution 'SHELXS-97 (Sheldrick, 1990)'
_diffrn_ambient_temperature 100(2)
_diffrn_measured_fraction_theta_full 0.911
_diffrn_measured_fraction_theta_max 0.911
_diffrn_measurement_device_type 'CCD area detector'
_diffrn_measurement_method 'omega scan'
_diffrn_radiation_monochromator 'Si(111) double crystal monochromator'
_diffrn_radiation_source 'Supramolecular Crystallography Beamline 2D'
_diffrn_radiation_type synchrotron
_diffrn_radiation_wavelength 0.80000
_diffrn_reflns_av_R_equivalents 0.0319
_diffrn_reflns_av_sigmaI/netI 0.0372
_diffrn_reflns_limit_h_max 16
_diffrn_reflns_limit_h_min -16
_diffrn_reflns_limit_k_max 22
_diffrn_reflns_limit_k_min -22
_diffrn_reflns_limit_l_max 25
_diffrn_reflns_limit_l_min -25
_diffrn_reflns_number 33781
_diffrn_reflns_theta_full 27.00
_diffrn_reflns_theta_max 27.00
_diffrn_reflns_theta_min 1.87
_exptl_absorpt_coefficient_mu 3.319
_exptl_absorpt_correction_T_max 0.5565
_exptl_absorpt_correction_T_min 0.4359
_exptl_absorpt_correction_type multi-scan
_exptl_absorpt_process_details HKL2000
_exptl_crystal_density_diffrn 1.414
_exptl_crystal_F_000 2668
_exptl_crystal_size_max 0.30
_exptl_crystal_size_mid 0.30
_exptl_crystal_size_min 0.20
_refine_diff_density_max 3.153
_refine_diff_density_min -1.676
_refine_diff_density_rms 0.198
_refine_ls_extinction_coef 0.0212(18)
_refine_ls_extinction_expression Fc^*^=kFc[1+0.001xFc^2^\l^3^/sin(2\q)]^-1/4^
_refine_ls_extinction_method SHELXL
_refine_ls_goodness_of_fit_ref 1.702
_refine_ls_hydrogen_treatment constr
_refine_ls_matrix_type full
_refine_ls_number_parameters 1146
_refine_ls_number_reflns 17209
_refine_ls_number_restraints 359
_refine_ls_restrained_S_all 1.716
_refine_ls_R_factor_all 0.1247
_refine_ls_R_factor_gt 0.1183
_refine_ls_shift/su_max 0.003
_refine_ls_shift/su_mean 0.000
_refine_ls_structure_factor_coef Fsqd
_refine_ls_weighting_details 'calc w=1/[\s^2^(Fo^2^)+(0.2000P)^2^+0.0000P] where P=(Fo^2^+2Fc^2^)/3'
_refine_ls_weighting_scheme calc
_refine_ls_wR_factor_gt 0.3579
_refine_ls_wR_factor_ref 0.3672
_reflns_number_gt 14664
_reflns_number_total 17209
_reflns_threshold_expression >2sigma(I)
_cod_data_source_file ja3118812_si_002.cif
_cod_data_source_block p-1
_cod_original_cell_volume 6173(2)
_cod_database_code 4119335

loop_
_symmetry_equiv_pos_as_xyz
'x, y, z'
'-x, -y, -z'

loop_
_atom_site_label
_atom_site_type_symbol
_atom_site_fract_x
_atom_site_fract_y
_atom_site_fract_z
_atom_site_U_iso_or_equiv
_atom_site_adp_type
_atom_site_occupancy
_atom_site_symmetry_multiplicity
_atom_site_calc_flag
_atom_site_refinement_flags
Pt1 Pt 2.06704(3) 1.38937(3) 0.33283(2) 0.0843(3) Uani 1 1 d .
Pt2 Pt 0.72854(3) 0.57607(2) 0.18373(2) 0.0816(3) Uani 1 1 d .
P1 P 2.0504(2) 1.3930(2) 0.23584(18) 0.1053(11) Uani 1 1 d .
P2 P 2.2083(2) 1.4738(2) 0.3671(2) 0.1125(13) Uani 1 1 d .
P3 P 0.6767(2) 0.55454(17) 0.08417(15) 0.0842(8) Uani 1 1 d .
P4 P 0.6021(2) 0.50114(18) 0.20650(17) 0.0897(9) Uani 1 1 d .
O1 O 0.7856(7) 0.5948(5) 0.2738(4) 0.101(3) Uani 1 1 d D
O2 O 0.772(2) 0.7368(12) 0.3100(16) 0.317(14) Uani 1 1 d DU
O3 O 0.9241(6) 0.6117(5) 0.5790(4) 0.113(3) Uani 1 1 d D
O4 O 0.9032(17) 0.7436(10) 0.6159(10) 0.229(9) Uani 1 1 d DU
N1 N 0.8551(7) 0.6501(5) 0.1789(5) 0.083(2) Uani 1 1 d .
N2 N 1.2948(7) 0.9060(5) 0.2249(5) 0.086(3) Uani 1 1 d .
N3 N 1.5126(7) 1.0496(5) 0.3091(5) 0.086(3) Uani 1 1 d .
N4 N 1.9395(7) 1.3095(5) 0.3206(4) 0.078(2) Uani 1 1 d .
C1 C 0.8639(8) 0.7238(7) 0.1974(7) 0.093(3) Uani 1 1 d .
H1A H 0.8113 0.7408 0.2069 0.111 Uiso 1 1 calc R
C2 C 0.9293(9) 0.6283(6) 0.1692(6) 0.083(3) Uani 1 1 d .
H2B H 0.9223 0.5766 0.1577 0.099 Uiso 1 1 calc R
C3 C 1.0188(8) 0.6761(6) 0.1747(6) 0.082(3) Uani 1 1 d .
H3B H 1.0704 0.6579 0.1650 0.099 Uiso 1 1 calc R
C4 C 0.9517(11) 0.7753(7) 0.2024(7) 0.103(4) Uani 1 1 d .
H4A H 0.9557 0.8263 0.2108 0.123 Uiso 1 1 calc R
C5 C 1.0285(8) 0.7543(6) 0.1956(6) 0.082(3) Uani 1 1 d .
C6 C 1.1228(8) 0.8067(6) 0.2050(5) 0.083(3) Uani 1 1 d .
C7 C 1.2012(9) 0.7848(7) 0.2083(6) 0.094(3) Uani 1 1 d .
H7A H 1.1964 0.7344 0.2045 0.113 Uiso 1 1 calc R
C8 C 1.1291(9) 0.8807(6) 0.2104(7) 0.094(3) Uani 1 1 d .
H8A H 1.0755 0.8979 0.2090 0.113 Uiso 1 1 calc R
C9 C 1.2863(8) 0.8340(8) 0.2168(7) 0.105(4) Uani 1 1 d .
H9A H 1.3404 0.8174 0.2171 0.126 Uiso 1 1 calc R
C10 C 1.2197(10) 0.9281(8) 0.2179(7) 0.106(4) Uani 1 1 d .
H10B H 1.2272 0.9778 0.2180 0.127 Uiso 1 1 calc R
C11 C 1.3869(8) 0.9624(8) 0.2339(7) 0.105(4) Uani 1 1 d .
H11A H 1.4323 0.9388 0.2139 0.126 Uiso 1 1 calc R
H11B H 1.3806 1.0015 0.2151 0.126 Uiso 1 1 calc R
C12 C 1.4203(8) 0.9956(7) 0.3018(6) 0.093(3) Uani 1 1 d .
H12A H 1.3761 1.0205 0.3218 0.112 Uiso 1 1 calc R
H12B H 1.4255 0.9565 0.3210 0.112 Uiso 1 1 calc R
C13 C 1.5910(9) 1.0310(7) 0.3080(6) 0.083(3) Uani 1 1 d .
H13C H 1.5886 0.9816 0.3069 0.100 Uiso 1 1 calc R
C14 C 1.5156(8) 1.1227(7) 0.3140(7) 0.093(4) Uani 1 1 d .
H14A H 1.4600 1.1373 0.3165 0.112 Uiso 1 1 calc R
C15 C 1.6747(8) 1.0781(6) 0.3081(5) 0.079(3) Uani 1 1 d .
H15C H 1.7290 1.0616 0.3054 0.095 Uiso 1 1 calc R
C16 C 1.5990(10) 1.1744(6) 0.3153(7) 0.099(4) Uani 1 1 d .
H16C H 1.6007 1.2241 0.3180 0.119 Uiso 1 1 calc R
C17 C 1.6790(7) 1.1526(6) 0.3126(5) 0.076(3) Uani 1 1 d .
C18 C 1.7722(8) 1.2082(5) 0.3170(6) 0.077(3) Uani 1 1 d .
C19 C 1.8470(9) 1.1877(7) 0.2999(6) 0.090(3) Uani 1 1 d .
H19A H 1.8429 1.1367 0.2853 0.108 Uiso 1 1 calc R
C20 C 1.7807(9) 1.2845(7) 0.3344(7) 0.096(4) Uani 1 1 d .
H20C H 1.7284 1.3017 0.3445 0.115 Uiso 1 1 calc R
C21 C 1.9291(9) 1.2394(8) 0.3034(6) 0.094(3) Uani 1 1 d .
H21A H 1.9815 1.2227 0.2925 0.113 Uiso 1 1 calc R
C22 C 1.8620(10) 1.3321(8) 0.3367(7) 0.101(4) Uani 1 1 d .
H22C H 1.8676 1.3835 0.3497 0.121 Uiso 1 1 calc R
C23 C 0.7944(11) 0.6689(7) 0.3079(5) 0.187(9) Uani 1 1 d DU
C24 C 0.8231(8) 0.6680(7) 0.3732(6) 0.183(7) Uani 1 1 d DU
C25 C 0.8513(9) 0.6034(6) 0.3872(5) 0.131(5) Uani 1 1 d DU
H25A H 0.8500 0.5612 0.3545 0.157 Uiso 1 1 calc R
C26 C 0.8819(11) 0.6065(6) 0.4543(5) 0.132(6) Uani 1 1 d DU
H26A H 0.9038 0.5681 0.4626 0.159 Uiso 1 1 calc R
C27 C 0.8768(14) 0.6716(8) 0.5070(5) 0.158(6) Uani 1 1 d DU
C28 C 0.8558(17) 0.7399(8) 0.4932(5) 0.186(6) Uani 1 1 d DU
H28A H 0.8614 0.7833 0.5259 0.223 Uiso 1 1 calc R
C29 C 0.8997(14) 0.6747(8) 0.5741(6) 0.182(9) Uani 1 1 d DU
C30 C 0.8259(17) 0.7374(8) 0.4270(5) 0.187(6) Uani 1 1 d DU
H30A H 0.8090 0.7779 0.4185 0.224 Uiso 1 1 calc R
O1A O 1.5685(8) 0.9877(6) 0.1607(5) 0.113(3) Uani 1 1 d .
O2A O 1.4745(8) 1.0817(6) 0.1683(5) 0.120(3) Uani 1 1 d .
O3A O 1.3286(8) 0.8576(5) 0.3614(5) 0.119(3) Uani 1 1 d .
O4A O 1.2391(7) 0.9534(6) 0.3685(5) 0.120(3) Uani 1 1 d .
O5A O 1.5194(8) 0.8672(5) 0.3278(6) 0.121(3) Uani 1 1 d .
O6A O 1.5222(11) 0.8535(6) 0.2028(6) 0.139(4) Uani 1 1 d .
O7A O 1.2925(9) 1.1010(7) 0.3503(8) 0.144(4) Uani 1 1 d .
O8A O 1.3089(10) 1.1092(7) 0.2249(6) 0.142(4) Uani 1 1 d U
C1A C 1.7477(13) 1.1457(12) 0.1433(7) 0.133(7) Uani 1 1 d .
H1AA H 1.8100 1.1582 0.1352 0.160 Uiso 1 1 calc R
C2A C 1.6977(16) 1.1981(15) 0.1483(10) 0.148(8) Uani 1 1 d .
H2AA H 1.7279 1.2471 0.1481 0.177 Uiso 1 1 calc R
C3A C 1.7097(16) 1.0785(12) 0.1496(7) 0.156(8) Uani 1 1 d .
H3AA H 1.7472 1.0462 0.1499 0.187 Uiso 1 1 calc R
C4A C 1.5981(18) 1.1766(8) 0.1539(9) 0.139(7) Uani 1 1 d .
H4AA H 1.5600 1.2086 0.1541 0.167 Uiso 1 1 calc R
C5A C 1.6128(10) 1.0546(9) 0.1559(6) 0.099(4) Uani 1 1 d .
C6A C 1.5625(13) 1.1012(9) 0.1590(8) 0.116(5) Uani 1 1 d .
C7A C 1.0896(17) 0.7387(14) 0.3518(8) 0.154(9) Uani 1 1 d .
H7AA H 1.0588 0.6893 0.3505 0.185 Uiso 1 1 calc R
C8A C 1.0401(12) 0.7868(12) 0.3528(9) 0.129(6) Uani 1 1 d .
H8AA H 0.9740 0.7714 0.3473 0.155 Uiso 1 1 calc R
C9A C 1.1788(18) 0.7584(10) 0.3527(9) 0.150(7) Uani 1 1 d .
H9AA H 1.2114 0.7219 0.3478 0.179 Uiso 1 1 calc R
C10A C 1.0886(14) 0.8595(13) 0.3619(8) 0.139(6) Uani 1 1 d .
H10A H 1.0552 0.8954 0.3685 0.167 Uiso 1 1 calc R
C11A C 1.2317(13) 0.8367(11) 0.3611(7) 0.130(7) Uani 1 1 d .
C12A C 1.1827(11) 0.8828(9) 0.3619(7) 0.104(4) Uani 1 1 d .
C13A C 1.3811(12) 0.8067(9) 0.3661(9) 0.132(6) Uani 1 1 d .
H13A H 1.3681 0.7662 0.3271 0.158 Uiso 1 1 calc R
H13B H 1.3633 0.7847 0.3996 0.158 Uiso 1 1 calc R
C14A C 1.4823(12) 0.8484(8) 0.3794(8) 0.120(5) Uani 1 1 d .
H14B H 1.4916 0.8944 0.4132 0.145 Uiso 1 1 calc R
H14C H 1.5178 0.8181 0.3937 0.145 Uiso 1 1 calc R
C15A C 1.2329(15) 1.1278(16) 0.3140(12) 0.166(8) Uani 1 1 d U
H15A H 1.2104 1.1657 0.3419 0.199 Uiso 1 1 calc R
H15B H 1.1780 1.0862 0.2916 0.199 Uiso 1 1 calc R
C16A C 1.5465(14) 0.8078(9) 0.2866(9) 0.124(5) Uani 1 1 d U
H16A H 1.4908 0.7654 0.2676 0.149 Uiso 1 1 calc R
H16B H 1.5899 0.7908 0.3102 0.149 Uiso 1 1 calc R
C17A C 1.5923(14) 0.8345(11) 0.2376(9) 0.136(6) Uani 1 1 d U
H17A H 1.6139 0.7952 0.2106 0.163 Uiso 1 1 calc R
H17B H 1.6465 0.8784 0.2561 0.163 Uiso 1 1 calc R
C18A C 1.2842(16) 1.1614(10) 0.2673(13) 0.155(8) Uani 1 1 d U
H18A H 1.2432 1.1829 0.2464 0.186 Uiso 1 1 calc R
H18B H 1.3406 1.2017 0.2893 0.186 Uiso 1 1 calc R
C19A C 1.5431(18) 0.8582(12) 0.1463(11) 0.153(7) Uani 1 1 d U
H19B H 1.4842 0.8483 0.1190 0.183 Uiso 1 1 calc R
H19C H 1.5718 0.8185 0.1289 0.183 Uiso 1 1 calc R
C20A C 1.6038(18) 0.9267(10) 0.1447(10) 0.152(7) Uani 1 1 d .
H20A H 1.6200 0.9209 0.1027 0.182 Uiso 1 1 calc R
H20B H 1.6620 0.9375 0.1729 0.182 Uiso 1 1 calc R
C21A C 1.405(2) 1.0960(15) 0.1366(12) 0.189(8) Uani 1 1 d DU
H21B H 1.3573 1.0494 0.1138 0.227 Uiso 1 1 calc R
H21C H 1.4299 1.1221 0.1068 0.227 Uiso 1 1 calc R
C22A C 1.3630(19) 1.1450(14) 0.1845(11) 0.172(6) Uani 1 1 d DU
H22A H 1.4144 1.1871 0.2106 0.206 Uiso 1 1 calc R
H22B H 1.3223 1.1656 0.1624 0.206 Uiso 1 1 calc R
C23A C 1.2541(16) 1.0819(11) 0.3943(10) 0.143(6) Uani 1 1 d U
H23A H 1.2226 1.1196 0.4123 0.171 Uiso 1 1 calc R
H23B H 1.3049 1.0862 0.4264 0.171 Uiso 1 1 calc R
C24A C 1.1862(13) 1.0090(11) 0.3839(9) 0.136(6) Uani 1 1 d U
H24A H 1.1363 0.9999 0.3496 0.163 Uiso 1 1 calc R
H24B H 1.1575 1.0064 0.4213 0.163 Uiso 1 1 calc R
C1P C 1.9337(12) 1.3356(9) 0.1926(7) 0.124(5) Uani 1 1 d .
H1PA H 1.9270 1.2832 0.1901 0.149 Uiso 1 1 calc R
H1PB H 1.8852 1.3508 0.2158 0.149 Uiso 1 1 calc R
C2P C 1.9177(18) 1.3417(13) 0.1306(11) 0.159(8) Uani 1 1 d U
H2PA H 1.8550 1.3110 0.1107 0.238 Uiso 1 1 calc R
H2PB H 1.9637 1.3246 0.1067 0.238 Uiso 1 1 calc R
H2PC H 1.9237 1.3934 0.1326 0.238 Uiso 1 1 calc R
C3P C 2.1347(13) 1.3654(11) 0.1924(8) 0.133(5) Uani 1 1 d U
H3PA H 2.1230 1.3693 0.1502 0.159 Uiso 1 1 calc R
H3PB H 2.1976 1.3981 0.2117 0.159 Uiso 1 1 calc R
C4P C 2.1288(19) 1.2780(14) 0.1895(12) 0.178(8) Uani 1 1 d U
H4PA H 2.1734 1.2616 0.1638 0.267 Uiso 1 1 calc R
H4PB H 2.0658 1.2462 0.1717 0.267 Uiso 1 1 calc R
H4PC H 2.1439 1.2750 0.2311 0.267 Uiso 1 1 calc R
C5P C 2.0534(15) 1.4925(12) 0.2281(9) 0.147(6) Uani 1 1 d DU
H5PA H 2.1175 1.5264 0.2388 0.177 Uiso 1 1 calc R
H5PB H 2.0278 1.4895 0.1859 0.177 Uiso 1 1 calc R
C6P C 1.990(3) 1.518(2) 0.2757(16) 0.263(16) Uani 1 1 d DU
H6PA H 1.9870 1.5677 0.2762 0.394 Uiso 1 1 calc R
H6PB H 2.0160 1.5190 0.3167 0.394 Uiso 1 1 calc R
H6PC H 1.9273 1.4835 0.2640 0.394 Uiso 1 1 calc R
C7P C 0.6475(9) 0.4588(7) 0.0408(6) 0.101(4) Uani 1 1 d .
H7PA H 0.5992 0.4290 0.0586 0.121 Uiso 1 1 calc R
H7PB H 0.6225 0.4524 -0.0023 0.121 Uiso 1 1 calc R
C8P C 0.7395(15) 0.4316(13) 0.0428(9) 0.161(8) Uani 1 1 d .
H8PA H 0.7249 0.3798 0.0178 0.241 Uiso 1 1 calc R
H8PB H 0.7622 0.4359 0.0854 0.241 Uiso 1 1 calc R
H8PC H 0.7877 0.4624 0.0263 0.241 Uiso 1 1 calc R
C9P C 0.7632(9) 0.6049(8) 0.0484(6) 0.101(4) Uani 1 1 d .
H9PA H 0.7731 0.6586 0.0670 0.121 Uiso 1 1 calc R
H9PB H 0.8228 0.5940 0.0569 0.121 Uiso 1 1 calc R
C10P C 0.7347(10) 0.5849(9) -0.0242(7) 0.115(5) Uani 1 1 d .
H10C H 0.7840 0.6138 -0.0412 0.172 Uiso 1 1 calc R
H10D H 0.6764 0.5966 -0.0329 0.172 Uiso 1 1 calc R
H10E H 0.7262 0.5320 -0.0430 0.172 Uiso 1 1 calc R
C11P C 0.5747(7) 0.5866(5) 0.0691(6) 0.082(3) Uani 1 1 d .
H11C H 0.5672 0.5867 0.0255 0.098 Uiso 1 1 calc R
H11D H 0.5184 0.5510 0.0748 0.098 Uiso 1 1 calc R
C12P C 0.5804(14) 0.6646(9) 0.1104(7) 0.122(5) Uani 1 1 d .
H12C H 0.5240 0.6777 0.0996 0.183 Uiso 1 1 calc R
H12D H 0.6350 0.7006 0.1043 0.183 Uiso 1 1 calc R
H12E H 0.5858 0.6648 0.1536 0.183 Uiso 1 1 calc R
C13P C 0.5841(14) 0.5479(10) 0.2833(8) 0.139(7) Uani 1 1 d .
H13D H 0.5283 0.5165 0.2940 0.167 Uiso 1 1 calc R
H13E H 0.6381 0.5526 0.3131 0.167 Uiso 1 1 calc R
C14P C 0.5723(19) 0.6193(14) 0.2903(12) 0.173(8) Uani 1 1 d U
H14D H 0.5640 0.6408 0.3328 0.259 Uiso 1 1 calc R
H14E H 0.5172 0.6153 0.2624 0.259 Uiso 1 1 calc R
H14F H 0.6274 0.6513 0.2805 0.259 Uiso 1 1 calc R
C15P C 0.4893(8) 0.4746(7) 0.1590(6) 0.091(3) Uani 1 1 d .
H15D H 0.4732 0.5203 0.1575 0.110 Uiso 1 1 calc R
H15E H 0.4952 0.4484 0.1166 0.110 Uiso 1 1 calc R
C16P C 0.4074(10) 0.4248(9) 0.1801(8) 0.109(4) Uani 1 1 d .
H16D H 0.3500 0.4146 0.1520 0.164 Uiso 1 1 calc R
H16E H 0.4000 0.4503 0.2218 0.164 Uiso 1 1 calc R
H16F H 0.4206 0.3782 0.1797 0.164 Uiso 1 1 calc R
C17P C 0.6239(11) 0.4139(10) 0.2079(10) 0.138(5) Uani 1 1 d U
H17C H 0.5874 0.3960 0.2382 0.165 Uiso 1 1 calc R
H17D H 0.5968 0.3780 0.1671 0.165 Uiso 1 1 calc R
C18P C 0.7190(16) 0.4088(13) 0.2219(12) 0.163(7) Uani 1 1 d U
H18C H 0.7165 0.3573 0.2188 0.244 Uiso 1 1 calc R
H18D H 0.7462 0.4401 0.2637 0.244 Uiso 1 1 calc R
H18E H 0.7573 0.4255 0.1925 0.244 Uiso 1 1 calc R
C19P C 2.2583(15) 1.5372(13) 0.3251(11) 0.175(8) Uani 1 1 d U
H19D H 2.2704 1.5073 0.2857 0.210 Uiso 1 1 calc R
H19E H 2.2102 1.5602 0.3148 0.210 Uiso 1 1 calc R
C20P C 2.3438(19) 1.5970(16) 0.3528(13) 0.222(13) Uani 1 1 d U
H20D H 2.3579 1.6290 0.3260 0.334 Uiso 1 1 calc R
H20E H 2.3954 1.5759 0.3579 0.334 Uiso 1 1 calc R
H20F H 2.3354 1.6261 0.3930 0.334 Uiso 1 1 calc R
C21P C 2.2906(13) 1.4349(13) 0.3886(10) 0.162(6) Uani 1 1 d DU
H21D H 2.3492 1.4741 0.4080 0.195 Uiso 1 1 calc R
H21E H 2.2689 1.4089 0.4191 0.195 Uiso 1 1 calc R
C22P C 2.309(3) 1.3791(19) 0.3311(14) 0.241(13) Uani 1 1 d DU
H22D H 2.3516 1.3538 0.3442 0.362 Uiso 1 1 calc R
H22E H 2.3363 1.4058 0.3029 0.362 Uiso 1 1 calc R
H22F H 2.2498 1.3425 0.3102 0.362 Uiso 1 1 calc R
C23P C 2.2089(14) 1.5428(10) 0.4396(10) 0.146(6) Uani 1 1 d DU
H23C H 2.1806 1.5170 0.4688 0.175 Uiso 1 1 calc R
H23D H 2.2741 1.5706 0.4580 0.175 Uiso 1 1 calc R
C24P C 2.155(3) 1.5978(19) 0.4306(19) 0.276(18) Uani 1 1 d DU
H24C H 2.1611 1.6357 0.4698 0.413 Uiso 1 1 calc R
H24D H 2.0890 1.5712 0.4162 0.413 Uiso 1 1 calc R
H24E H 2.1805 1.6215 0.4001 0.413 Uiso 1 1 calc R
P1S P 1.2902(4) 0.6081(2) 0.1710(3) 0.1333(16) Uani 1 1 d .
F1S F 1.3549(7) 0.5864(5) 0.1127(5) 0.145(3) Uani 1 1 d .
F2S F 1.2748(12) 0.5343(8) 0.1768(8) 0.210(5) Uani 1 1 d DU
F3S F 1.3885(17) 0.6313(12) 0.2161(12) 0.305(11) Uani 1 1 d DU
F4S F 1.2129(12) 0.6104(8) 0.1258(8) 0.208(6) Uani 1 1 d DU
F5S F 1.3507(11) 0.6949(9) 0.1840(8) 0.214(6) Uani 1 1 d DU
F6S F 1.2369(12) 0.6325(7) 0.2214(6) 0.183(5) Uani 1 1 d .
O1E O 0.2959(11) 0.9050(9) 0.0941(7) 0.172(5) Uani 1 1 d D
C1E C 0.3390(12) 0.8765(9) 0.0483(8) 0.143(6) Uani 1 1 d D
C2E C 0.309(3) 0.7921(11) 0.0168(16) 0.251(15) Uani 1 1 d DU
H2EA H 0.2679 0.7671 0.0413 0.376 Uiso 1 1 calc R
H2EB H 0.3637 0.7741 0.0137 0.376 Uiso 1 1 calc R
H2EC H 0.2749 0.7815 -0.0244 0.376 Uiso 1 1 calc R
C3E C 0.4102(15) 0.9319(11) 0.0247(11) 0.161(7) Uani 1 1 d DU
H3EA H 0.4212 0.9821 0.0522 0.242 Uiso 1 1 calc R
H3EB H 0.3854 0.9299 -0.0169 0.242 Uiso 1 1 calc R
H3EC H 0.4688 0.9187 0.0238 0.242 Uiso 1 1 calc R
S1C S 0.5805(4) 0.7499(2) -0.0366(2) 0.1478(18) Uani 1 1 d D
F1C F 0.7374(12) 0.8657(10) -0.0337(13) 0.368(7) Uiso 1 1 d D
F2C F 0.7636(10) 0.7452(13) -0.0484(13) 0.368(7) Uiso 1 1 d D
F3C F 0.7390(12) 0.8122(15) 0.0518(8) 0.368(7) Uiso 1 1 d D
O1C O 0.5567(16) 0.6519(7) -0.0312(13) 0.368(7) Uiso 1 1 d D
O2C O 0.5175(14) 0.8030(13) 0.0185(10) 0.368(7) Uiso 1 1 d D
O3C O 0.5425(16) 0.7472(15) -0.1182(6) 0.368(7) Uiso 1 1 d D
C1C C 0.7135(7) 0.7967(9) -0.0154(8) 0.368(7) Uiso 1 1 d D
S2C S 1.5367(7) 1.3584(4) 0.3586(5) 0.222(4) Uani 1 1 d DU
F4C F 1.698(2) 1.3811(18) 0.4383(16) 0.506(12) Uiso 1 1 d D
F5C F 1.694(2) 1.4818(15) 0.3950(16) 0.506(12) Uiso 1 1 d D
F6C F 1.600(2) 1.4610(19) 0.4748(10) 0.506(12) Uiso 1 1 d D
O4C O 1.471(2) 1.2824(15) 0.3904(15) 0.506(12) Uiso 1 1 d D
O5C O 1.455(2) 1.4113(15) 0.3391(17) 0.506(12) Uiso 1 1 d D
O6C O 1.584(2) 1.316(2) 0.2874(10) 0.506(12) Uiso 1 1 d D
C2C C 1.6384(13) 1.4247(11) 0.4202(9) 0.506(12) Uiso 1 1 d D
S3C S 1.9225(6) 0.9950(5) 0.2561(4) 0.223(4) Uani 1 1 d DU
F7C F 1.906(3) 0.9228(15) 0.1308(7) 0.491(12) Uiso 1 1 d D
F8C F 1.920(3) 1.0546(18) 0.1575(11) 0.491(12) Uiso 1 1 d D
F9C F 2.0551(16) 1.014(2) 0.1774(13) 0.491(12) Uiso 1 1 d D
O7C O 1.7984(12) 0.997(2) 0.2612(13) 0.491(12) Uiso 1 1 d D
O8C O 1.942(3) 0.9104(14) 0.2744(14) 0.491(12) Uiso 1 1 d D
O9C O 2.004(2) 1.0817(14) 0.3149(10) 0.491(12) Uiso 1 1 d D
C3C C 1.9521(16) 0.9961(12) 0.1757(6) 0.491(12) Uiso 1 1 d D
O1W O 1.021(4) 0.616(3) 0.017(2) 0.41(2) Uiso 1 1 d .
O2W O 0.7856(18) 1.1242(14) 0.4568(12) 0.135(7) Uiso 0.50 1 d P
O2W' O 0.767(4) 1.185(3) 0.463(2) 0.232(16) Uiso 0.50 1 d P
O3W O 0.954(3) 1.159(2) 0.4407(17) 0.329(15) Uiso 1 1 d .
O4W O 1.683(2) 1.2061(16) 0.4718(13) 0.272(11) Uiso 1 1 d .
O5W O 1.557(3) 1.697(2) 0.445(2) 0.372(19) Uiso 1 1 d .
O6W O 1.632(2) 1.0979(15) 0.4659(13) 0.267(10) Uiso 1 1 d .
O7W O 0.6199(15) 1.0179(11) 0.4383(10) 0.114(5) Uiso 0.50 1 d P
O8W O 0.693(3) 0.996(2) 0.4722(18) 0.204(13) Uiso 0.50 1 d P
O9W O 1.0090(19) 0.5583(14) 0.5497(12) 0.142(7) Uiso 0.50 1 d P
O10W O 1.043(4) 0.516(3) -0.055(2) 0.245(18) Uiso 0.50 1 d P
O11W O 1.584(2) 1.6107(16) 0.4592(15) 0.164(9) Uiso 0.50 1 d P
O12W O 0.943(3) 0.877(2) 0.526(2) 0.234(17) Uiso 0.50 1 d P

loop_
_atom_site_aniso_label
_atom_site_aniso_U_11
_atom_site_aniso_U_22
_atom_site_aniso_U_33
_atom_site_aniso_U_23
_atom_site_aniso_U_13
_atom_site_aniso_U_12
Pt1 0.0647(4) 0.0914(4) 0.0872(4) 0.0394(3) -0.0046(2) -0.0039(3)
Pt2 0.0678(4) 0.0833(4) 0.0815(4) 0.0323(3) -0.0105(2) -0.0021(3)
P1 0.080(2) 0.134(3) 0.096(2) 0.061(2) -0.0058(17) -0.0028(19)
P2 0.0708(18) 0.127(3) 0.122(3) 0.061(2) -0.0154(18) -0.0202(18)
P3 0.0670(16) 0.0892(17) 0.0847(18) 0.0335(14) -0.0095(13) -0.0008(14)
P4 0.0774(18) 0.0898(18) 0.095(2) 0.0424(16) -0.0036(15) 0.0013(15)
O1 0.103(6) 0.102(5) 0.078(5) 0.032(4) -0.008(4) -0.007(5)
O2 0.322(17) 0.319(16) 0.317(17) 0.109(10) 0.038(10) 0.091(10)
O3 0.080(5) 0.123(7) 0.092(6) 0.023(5) -0.012(4) -0.028(5)
O4 0.236(12) 0.234(12) 0.226(12) 0.072(9) 0.018(9) 0.081(9)
N1 0.068(6) 0.083(5) 0.097(7) 0.035(5) -0.003(5) 0.013(5)
N2 0.069(6) 0.084(6) 0.089(6) 0.030(5) -0.006(4) -0.008(4)
N3 0.070(6) 0.066(4) 0.110(7) 0.025(4) -0.003(5) 0.005(4)
N4 0.076(6) 0.072(5) 0.080(6) 0.031(4) 0.004(4) 0.003(4)
C1 0.061(6) 0.090(7) 0.120(10) 0.038(7) -0.002(6) 0.005(5)
C2 0.078(7) 0.069(5) 0.090(7) 0.036(5) -0.019(6) -0.004(5)
C3 0.056(6) 0.086(6) 0.109(8) 0.043(6) 0.003(5) 0.014(5)
C4 0.096(10) 0.074(6) 0.112(10) 0.010(6) 0.006(7) -0.001(7)
C5 0.062(6) 0.084(6) 0.091(7) 0.035(6) -0.017(5) 0.000(5)
C6 0.077(7) 0.076(6) 0.079(7) 0.024(5) -0.009(5) -0.003(5)
C7 0.079(8) 0.091(7) 0.099(9) 0.032(6) -0.015(6) 0.003(6)
C8 0.067(7) 0.074(6) 0.123(10) 0.024(6) -0.002(6) -0.003(5)
C9 0.056(6) 0.116(10) 0.129(11) 0.051(8) -0.014(6) -0.008(6)
C10 0.090(9) 0.089(7) 0.107(10) 0.019(7) -0.001(7) -0.015(7)
C11 0.066(7) 0.105(8) 0.106(9) 0.018(7) -0.008(6) -0.021(6)
C12 0.070(6) 0.095(7) 0.101(9) 0.035(6) 0.002(6) -0.003(6)
C13 0.074(7) 0.086(6) 0.084(7) 0.031(5) -0.003(5) 0.008(6)
C14 0.054(6) 0.086(7) 0.145(11) 0.059(7) 0.006(6) 0.005(5)
C15 0.065(6) 0.071(6) 0.086(7) 0.026(5) -0.013(5) -0.002(5)
C16 0.099(9) 0.072(6) 0.103(9) 0.031(6) -0.017(7) -0.013(6)
C17 0.044(5) 0.078(6) 0.089(7) 0.013(5) 0.000(4) 0.002(5)
C18 0.071(7) 0.060(5) 0.088(7) 0.027(5) -0.005(5) -0.004(5)
C19 0.073(7) 0.082(6) 0.111(9) 0.036(6) 0.011(6) 0.008(6)
C20 0.057(6) 0.089(7) 0.130(11) 0.025(7) 0.004(6) 0.011(6)
C21 0.076(7) 0.114(10) 0.089(8) 0.030(7) 0.010(6) 0.018(7)
C22 0.084(9) 0.097(8) 0.128(11) 0.055(8) 0.007(8) 0.018(7)
C23 0.130(13) 0.231(18) 0.147(14) 0.007(13) 0.029(11) 0.009(13)
C24 0.176(13) 0.177(11) 0.194(10) 0.063(8) 0.043(11) 0.033(10)
C25 0.100(9) 0.128(10) 0.143(12) 0.063(9) -0.023(8) -0.018(8)
C26 0.129(11) 0.130(10) 0.127(11) 0.066(9) 0.024(9) -0.011(8)
C27 0.129(11) 0.181(11) 0.161(11) 0.036(9) 0.022(9) 0.052(10)
C28 0.179(11) 0.188(10) 0.190(8) 0.069(8) 0.010(10) 0.039(9)
C29 0.158(14) 0.215(16) 0.179(15) 0.132(14) 0.006(12) -0.009(12)
C30 0.190(8) 0.189(7) 0.181(7) 0.061(5) 0.027(5) 0.044(5)
O1A 0.123(8) 0.105(6) 0.106(7) 0.046(5) 0.009(6) 0.011(6)
O2A 0.115(8) 0.131(7) 0.143(9) 0.086(7) 0.021(6) 0.035(6)
O3A 0.115(7) 0.102(6) 0.116(7) 0.039(5) 0.000(6) -0.013(5)
O4A 0.098(6) 0.112(6) 0.141(9) 0.045(6) 0.028(6) 0.006(6)
O5A 0.126(8) 0.090(6) 0.143(9) 0.054(6) 0.006(7) 0.009(5)
O6A 0.184(13) 0.113(7) 0.116(9) 0.026(6) -0.003(8) 0.048(8)
O7A 0.107(8) 0.133(9) 0.171(13) 0.009(8) 0.015(8) 0.035(7)
O8A 0.155(10) 0.143(8) 0.144(9) 0.063(7) 0.004(7) 0.050(8)
C1A 0.105(11) 0.171(16) 0.087(10) 0.049(10) -0.020(8) -0.026(12)
C2A 0.121(14) 0.178(19) 0.129(15) 0.082(14) -0.011(11) -0.011(14)
C3A 0.167(17) 0.159(15) 0.072(9) 0.012(9) 0.002(9) -0.050(13)
C4A 0.20(2) 0.076(8) 0.152(15) 0.050(9) 0.065(14) 0.038(10)
C5A 0.093(9) 0.118(10) 0.065(7) 0.023(6) -0.008(6) 0.001(8)
C6A 0.116(12) 0.106(9) 0.109(10) 0.050(8) 0.000(8) -0.014(9)
C7A 0.135(15) 0.175(18) 0.095(11) 0.050(11) 0.000(10) -0.063(15)
C8A 0.070(9) 0.150(15) 0.146(15) 0.044(12) 0.016(9) -0.008(10)
C9A 0.18(2) 0.108(10) 0.139(15) 0.058(10) 0.025(13) -0.010(12)
C10A 0.115(13) 0.175(17) 0.108(12) 0.033(11) 0.029(10) 0.014(13)
C11A 0.113(12) 0.141(13) 0.097(10) 0.049(9) -0.005(8) -0.044(11)
C12A 0.083(9) 0.115(10) 0.098(9) 0.026(7) 0.002(7) 0.010(8)
C13A 0.145(13) 0.106(9) 0.135(13) 0.072(9) -0.028(10) -0.005(9)
C14A 0.134(13) 0.096(8) 0.122(12) 0.041(8) -0.013(10) 0.016(8)
C15A 0.101(13) 0.20(2) 0.18(2) 0.030(16) 0.023(13) 0.053(14)
C16A 0.134(14) 0.093(9) 0.138(13) 0.028(8) -0.005(9) 0.032(9)
C17A 0.137(15) 0.150(13) 0.154(15) 0.050(10) 0.032(10) 0.092(12)
C18A 0.123(14) 0.100(10) 0.24(3) 0.046(13) 0.030(14) 0.040(10)
C19A 0.174(15) 0.132(12) 0.137(14) 0.021(10) 0.006(12) 0.042(11)
C20A 0.21(2) 0.110(12) 0.120(13) 0.026(10) 0.005(13) 0.027(13)
C21A 0.190(14) 0.188(13) 0.193(14) 0.059(11) 0.015(12) 0.061(11)
C22A 0.175(7) 0.171(7) 0.171(7) 0.052(5) 0.021(5) 0.050(5)
C23A 0.147(13) 0.133(11) 0.150(13) 0.030(10) 0.066(11) 0.043(10)
C24A 0.107(10) 0.157(12) 0.127(11) 0.012(9) 0.018(8) 0.038(10)
C1P 0.117(11) 0.131(11) 0.091(9) 0.044(8) -0.028(8) -0.021(9)
C2P 0.157(11) 0.167(11) 0.149(11) 0.055(8) 0.009(8) 0.033(8)
C3P 0.132(11) 0.156(12) 0.102(9) 0.042(9) 0.019(8) 0.021(10)
C4P 0.178(12) 0.183(11) 0.176(12) 0.038(8) 0.022(9) 0.074(9)
C5P 0.147(12) 0.183(13) 0.120(11) 0.076(10) -0.006(9) 0.035(11)
C6P 0.267(18) 0.255(18) 0.268(19) 0.069(10) 0.038(10) 0.084(11)
C7P 0.081(7) 0.111(8) 0.096(8) 0.030(7) -0.019(6) 0.010(7)
C8P 0.158(17) 0.201(19) 0.130(14) 0.008(13) -0.015(12) 0.115(16)
C9P 0.084(8) 0.119(9) 0.101(9) 0.053(7) 0.005(6) 0.013(7)
C10P 0.101(9) 0.137(11) 0.114(10) 0.080(9) 0.006(8) 0.007(8)
C11P 0.057(5) 0.071(5) 0.117(9) 0.045(6) -0.004(5) 0.006(4)
C12P 0.153(14) 0.121(10) 0.089(9) 0.026(7) 0.004(9) 0.043(10)
C13P 0.157(15) 0.135(12) 0.102(11) 0.046(9) 0.043(10) -0.019(11)
C14P 0.171(11) 0.179(11) 0.165(11) 0.026(8) 0.034(9) 0.065(9)
C15P 0.065(6) 0.095(7) 0.105(9) 0.028(6) 0.004(6) 0.010(6)
C16P 0.085(9) 0.116(10) 0.118(11) 0.052(9) 0.005(7) -0.001(8)
C17P 0.101(7) 0.134(10) 0.172(12) 0.098(9) -0.017(9) -0.022(7)
C18P 0.148(11) 0.177(15) 0.202(19) 0.118(14) 0.010(14) 0.053(13)
C19P 0.140(12) 0.184(13) 0.161(13) 0.089(11) -0.009(10) -0.055(10)
C20P 0.176(19) 0.22(2) 0.20(2) 0.093(17) -0.004(15) -0.103(15)
C21P 0.103(10) 0.191(14) 0.182(14) 0.067(10) -0.010(10) 0.020(10)
C22P 0.232(16) 0.243(15) 0.243(15) 0.053(8) 0.037(10) 0.076(10)
C23P 0.126(11) 0.123(10) 0.162(14) 0.033(10) -0.005(10) 0.005(9)
C24P 0.27(2) 0.272(19) 0.28(2) 0.079(11) 0.034(10) 0.075(11)
P1S 0.142(4) 0.098(2) 0.164(4) 0.049(3) 0.008(3) 0.035(3)
F1S 0.139(7) 0.132(6) 0.152(8) 0.026(6) 0.056(6) 0.026(6)
F2S 0.243(10) 0.189(8) 0.225(9) 0.096(7) 0.056(8) 0.067(7)
F3S 0.311(14) 0.304(13) 0.302(14) 0.079(9) 0.016(9) 0.105(10)
F4S 0.195(9) 0.210(9) 0.216(10) 0.071(7) 0.015(7) 0.050(7)
F5S 0.189(9) 0.195(9) 0.235(10) 0.022(7) 0.032(8) 0.057(7)
F6S 0.282(16) 0.151(8) 0.157(9) 0.084(7) 0.061(10) 0.084(10)
O1E 0.190(14) 0.180(12) 0.120(10) 0.035(9) -0.006(9) 0.022(11)
C1E 0.152(15) 0.149(14) 0.092(11) 0.013(10) -0.003(10) 0.009(12)
C2E 0.259(17) 0.250(17) 0.241(17) 0.085(10) 0.029(10) 0.057(10)
C3E 0.164(11) 0.167(11) 0.155(11) 0.056(8) 0.030(8) 0.040(8)
S1C 0.203(5) 0.106(2) 0.124(3) 0.050(2) -0.015(3) 0.020(3)
S2C 0.239(9) 0.165(5) 0.311(11) 0.126(6) 0.101(8) 0.070(6)
S3C 0.212(7) 0.289(9) 0.205(8) 0.039(6) 0.009(5) 0.177(7)

loop_
_atom_type_symbol
_atom_type_description
_atom_type_scat_dispersion_real
_atom_type_scat_dispersion_imag
_atom_type_scat_source
C C -0.0020 0.0021 'International Tables Vol C Tables 4.2.6.8 and 6.1.1.4'
H H 0.0000 0.0000 'International Tables Vol C Tables 4.2.6.8 and 6.1.1.4'
N N -0.0031 0.0043 'International Tables Vol C Tables 4.2.6.8 and 6.1.1.4'
O O -0.0042 0.0079 'International Tables Vol C Tables 4.2.6.8 and 6.1.1.4'
F F -0.0054 0.0133 'International Tables Vol C Tables 4.2.6.8 and 6.1.1.4'
P P 0.1065 0.1209 'International Tables Vol C Tables 4.2.6.8 and 6.1.1.4'
S S 0.1265 0.1577 'International Tables Vol C Tables 4.2.6.8 and 6.1.1.4'
Pt Pt -3.4846 10.1509 'International Tables Vol C Tables 4.2.6.8 and 6.1.1.4'

loop_
_geom_angle_atom_site_label_1
_geom_angle_atom_site_label_2
_geom_angle_atom_site_label_3
_geom_angle
_geom_angle_site_symmetry_1
_geom_angle_site_symmetry_3
O3 Pt1 N4 85.1(3) 2_876 .
O3 Pt1 P1 176.8(3) 2_876 .
N4 Pt1 P1 93.6(3) . .
O3 Pt1 P2 82.5(3) 2_876 .
N4 Pt1 P2 167.5(3) . .
P1 Pt1 P2 98.94(14) . .
O1 Pt2 N1 84.7(4) . .
O1 Pt2 P3 175.8(3) . .
N1 Pt2 P3 92.4(3) . .
O1 Pt2 P4 85.3(3) . .
N1 Pt2 P4 170.0(3) . .
P3 Pt2 P4 97.57(12) . .
C3P P1 C1P 107.4(9) . .
C3P P1 C5P 105.6(9) . .
C1P P1 C5P 102.0(9) . .
C3P P1 Pt1 115.0(6) . .
C1P P1 Pt1 112.2(5) . .
C5P P1 Pt1 113.6(6) . .
C21P P2 C19P 109.2(12) . .
C21P P2 C23P 101.3(10) . .
C19P P2 C23P 97.9(11) . .
C21P P2 Pt1 111.9(8) . .
C19P P2 Pt1 121.9(7) . .
C23P P2 Pt1 112.0(7) . .
C9P P3 C7P 107.2(7) . .
C9P P3 C11P 103.1(6) . .
C7P P3 C11P 106.7(5) . .
C9P P3 Pt2 110.6(5) . .
C7P P3 Pt2 113.5(5) . .
C11P P3 Pt2 115.0(4) . .
C17P P4 C15P 104.9(7) . .
C17P P4 C13P 108.4(10) . .
C15P P4 C13P 105.1(9) . .
C17P P4 Pt2 110.1(6) . .
C15P P4 Pt2 120.6(4) . .
C13P P4 Pt2 107.2(6) . .
C23 O1 Pt2 109.6(7) . .
C29 O3 Pt1 109.4(7) . 2_876
C2 N1 C1 118.8(10) . .
C2 N1 Pt2 121.5(7) . .
C1 N1 Pt2 118.6(9) . .
C10 N2 C9 119.8(10) . .
C10 N2 C11 117.1(11) . .
C9 N2 C11 122.7(12) . .
C13 N3 C14 118.9(10) . .
C13 N3 C12 123.1(10) . .
C14 N3 C12 118.0(11) . .
C21 N4 C22 116.9(11) . .
C21 N4 Pt1 123.9(9) . .
C22 N4 Pt1 118.9(8) . .
N1 C1 C4 119.8(13) . .
N1 C2 C3 124.3(11) . .
C2 C3 C5 116.7(12) . .
C5 C4 C1 121.9(12) . .
C4 C5 C3 117.8(11) . .
C4 C5 C6 123.7(11) . .
C3 C5 C6 118.4(12) . .
C7 C6 C8 120.1(11) . .
C7 C6 C5 122.2(11) . .
C8 C6 C5 117.7(12) . .
C6 C7 C9 120.8(13) . .
C10 C8 C6 115.8(13) . .
N2 C9 C7 120.5(14) . .
N2 C10 C8 122.5(13) . .
C12 C11 N2 108.5(11) . .
N3 C12 C11 107.2(11) . .
N3 C13 C15 123.8(11) . .
N3 C14 C16 120.6(12) . .
C13 C15 C17 118.0(12) . .
C17 C16 C14 119.0(11) . .
C16 C17 C15 119.6(10) . .
C16 C17 C18 120.6(10) . .
C15 C17 C18 119.7(10) . .
C19 C18 C20 117.1(11) . .
C19 C18 C17 122.4(10) . .
C20 C18 C17 120.3(12) . .
C18 C19 C21 120.7(12) . .
C22 C20 C18 119.5(13) . .
N4 C21 C19 123.5(13) . .
C20 C22 N4 122.2(13) . .
O1 C23 O2 147.5(17) . .
O1 C23 C24 101.4(9) . .
O2 C23 C24 109.4(16) . .
C23 C24 C25 122.7(8) . .
C23 C24 C30 117.5(7) . .
C25 C24 C30 119.8(5) . .
C24 C25 C26 120.2(5) . .
C27 C26 C25 119.8(5) . .
C29 C27 C26 121.9(7) . .
C29 C27 C28 118.0(7) . .
C26 C27 C28 120.0(5) . .
C30 C28 C27 119.9(5) . .
O3 C29 O4 134.9(14) . .
O3 C29 C27 111.2(9) . .
O4 C29 C27 113.3(12) . .
C28 C30 C24 119.7(5) . .
C5A O1A C20A 123.2(15) . .
C21A O2A C6A 122.7(16) . .
C11A O3A C13A 119.9(13) . .
C12A O4A C24A 111.1(12) . .
C14A O5A C16A 113.6(12) . .
C19A O6A C17A 113.2(17) . .
C23A O7A C15A 112.1(17) . .
C18A O8A C22A 108.7(15) . .
C3A C1A C2A 122(2) . .
C1A C2A C4A 119.5(19) . .
C1A C3A C5A 121(2) . .
C6A C4A C2A 114.3(19) . .
C6A C5A O1A 115.8(13) . .
C6A C5A C3A 119.2(17) . .
O1A C5A C3A 125.0(18) . .
C5A C6A O2A 120.1(13) . .
C5A C6A C4A 123.9(17) . .
O2A C6A C4A 116.0(18) . .
C8A C7A C9A 121(2) . .
C10A C8A C7A 117.3(17) . .
C7A C9A C11A 122(2) . .
C8A C10A C12A 123(2) . .
C12A C11A O3A 122.0(15) . .
C12A C11A C9A 116.4(18) . .
O3A C11A C9A 121(2) . .
C11A C12A C10A 119.5(18) . .
C11A C12A O4A 111.2(13) . .
C10A C12A O4A 129.0(18) . .
O3A C13A C14A 108.2(12) . .
O5A C14A C13A 114.0(14) . .
O7A C15A C18A 112.2(18) . .
O5A C16A C17A 109.9(13) . .
C16A C17A O6A 106.1(15) . .
O8A C18A C15A 110.9(17) . .
O6A C19A C20A 116.3(18) . .
C19A C20A O1A 116(2) . .
O2A C21A C22A 106(2) . .
O8A C22A C21A 117(2) . .
O7A C23A C24A 121.6(18) . .
C23A C24A O4A 106.4(14) . .
C2P C1P P1 113.5(13) . .
C4P C3P P1 109.0(14) . .
C6P C5P P1 102.3(18) . .
C8P C7P P3 108.8(11) . .
C10P C9P P3 112.8(9) . .
C12P C11P P3 114.3(9) . .
C14P C13P P4 114.7(15) . .
C16P C15P P4 116.0(10) . .
C18P C17P P4 121.7(12) . .
C20P C19P P2 119.9(17) . .
C22P C21P P2 110(2) . .
C24P C23P P2 112(2) . .
F2S P1S F4S 110.2(9) . .
F2S P1S F6S 94.7(9) . .
F4S P1S F6S 88.1(9) . .
F2S P1S F5S 154.0(11) . .
F4S P1S F5S 95.6(8) . .
F6S P1S F5S 88.8(8) . .
F2S P1S F3S 87.8(10) . .
F4S P1S F3S 161.5(11) . .
F6S P1S F3S 94.8(12) . .
F5S P1S F3S 66.2(10) . .
F2S P1S F1S 89.4(8) . .
F4S P1S F1S 91.2(9) . .
F6S P1S F1S 175.9(6) . .
F5S P1S F1S 87.2(7) . .
F3S P1S F1S 84.6(11) . .
O1E C1E C2E 120(2) . .
O1E C1E C3E 117.1(16) . .
C2E C1E C3E 123(2) . .
O2C S1C O3C 110.8(6) . .
O2C S1C O1C 110.1(6) . .
O3C S1C O1C 109.3(6) . .
O2C S1C C1C 109.7(6) . .
O3C S1C C1C 109.0(6) . .
O1C S1C C1C 107.9(6) . .
F1C C1C F3C 111.1(8) . .
F1C C1C F2C 109.6(8) . .
F3C C1C F2C 109.3(8) . .
F1C C1C S1C 109.3(7) . .
F3C C1C S1C 108.3(7) . .
F2C C1C S1C 109.3(7) . .
O6C S2C O5C 110.1(6) . .
O6C S2C O4C 109.5(6) . .
O5C S2C O4C 109.3(6) . .
O6C S2C C2C 109.6(6) . .
O5C S2C C2C 109.5(6) . .
O4C S2C C2C 108.8(6) . .
F5C C2C F4C 110.1(8) . .
F5C C2C F6C 109.5(8) . .
F4C C2C F6C 109.7(8) . .
F5C C2C S2C 109.7(7) . .
F4C C2C S2C 108.7(7) . .
F6C C2C S2C 109.1(7) . .
O7C S3C O8C 110.4(6) . .
O7C S3C O9C 108.9(6) . .
O8C S3C O9C 108.7(6) . .
O7C S3C C3C 110.5(6) . .
O8C S3C C3C 110.2(6) . .
O9C S3C C3C 108.1(6) . .
F7C C3C F8C 110.1(8) . .
F7C C3C F9C 109.7(8) . .
F8C C3C F9C 108.9(8) . .
F7C C3C S3C 109.8(7) . .
F8C C3C S3C 109.2(7) . .
F9C C3C S3C 109.2(7) . .
O2W O2W' O4W 132(4) . 1_455
O6W O7W O8W 109(2) 1_455 .

loop_
_geom_bond_atom_site_label_1
_geom_bond_atom_site_label_2
_geom_bond_distance
_geom_bond_site_symmetry_2
Pt1 O3 2.011(10) 2_876
Pt1 N4 2.086(9) .
Pt1 P1 2.228(4) .
Pt1 P2 2.266(3) .
Pt2 O1 2.069(9) .
Pt2 N1 2.103(10) .
Pt2 P3 2.239(3) .
Pt2 P4 2.267(3) .
P1 C3P 1.767(19) .
P1 C1P 1.864(14) .
P1 C5P 1.988(19) .
P2 C21P 1.71(2) .
P2 C19P 1.808(18) .
P2 C23P 1.83(2) .
P3 C9P 1.800(13) .
P3 C7P 1.793(14) .
P3 C11P 1.842(10) .
P4 C17P 1.824(18) .
P4 C15P 1.818(12) .
P4 C13P 1.824(17) .
O1 C23 1.419(9) .
O2 C23 1.440(10) .
O3 C29 1.400(9) .
O3 Pt1 2.011(10) 2_876
O4 C29 1.416(10) .
N1 C2 1.305(16) .
N1 C1 1.359(16) .
N2 C10 1.321(18) .
N2 C9 1.339(18) .
N2 C11 1.494(14) .
N3 C13 1.320(16) .
N3 C14 1.392(15) .
N3 C12 1.481(15) .
N4 C21 1.286(17) .
N4 C22 1.387(18) .
C1 C4 1.416(19) .
C2 C3 1.403(16) .
C3 C5 1.441(17) .
C4 C5 1.32(2) .
C5 C6 1.484(16) .
C6 C7 1.356(18) .
C6 C8 1.395(17) .
C7 C9 1.355(18) .
C8 C10 1.407(18) .
C11 C12 1.50(2) .
C13 C15 1.354(16) .
C14 C16 1.386(17) .
C15 C17 1.419(16) .
C16 C17 1.374(19) .
C17 C18 1.515(15) .
C18 C19 1.337(18) .
C18 C20 1.407(17) .
C19 C21 1.362(18) .
C20 C22 1.321(19) .
C23 C24 1.527(12) .
C24 C25 1.529(9) .
C24 C30 1.559(13) .
C25 C26 1.546(8) .
C26 C27 1.526(8) .
C27 C29 1.525(11) .
C27 C28 1.550(8) .
C28 C30 1.528(8) .
O1A C5A 1.343(18) .
O1A C20A 1.40(2) .
O2A C21A 1.36(3) .
O2A C6A 1.33(2) .
O3A C11A 1.41(2) .
O3A C13A 1.44(2) .
O4A C12A 1.385(18) .
O4A C24A 1.49(2) .
O5A C14A 1.43(2) .
O5A C16A 1.46(2) .
O6A C19A 1.37(3) .
O6A C17A 1.46(2) .
O7A C23A 1.28(2) .
O7A C15A 1.46(3) .
O8A C18A 1.36(2) .
O8A C22A 1.47(3) .
C1A C3A 1.34(3) .
C1A C2A 1.40(3) .
C2A C4A 1.47(3) .
C3A C5A 1.44(3) .
C4A C6A 1.47(2) .
C5A C6A 1.32(2) .
C7A C8A 1.34(3) .
C7A C9A 1.29(3) .
C8A C10A 1.37(3) .
C9A C11A 1.49(2) .
C10A C12A 1.37(2) .
C11A C12A 1.30(3) .
C13A C14A 1.50(2) .
C15A C18A 1.54(3) .
C16A C17A 1.49(3) .
C19A C20A 1.43(3) .
C21A C22A 1.539(10) .
C23A C24A 1.47(3) .
C1P C2P 1.46(3) .
C3P C4P 1.67(3) .
C5P C6P 1.562(10) .
C7P C8P 1.61(2) .
C9P C10P 1.596(19) .
C11P C12P 1.543(18) .
C13P C14P 1.42(3) .
C15P C16P 1.552(18) .
C17P C18P 1.48(3) .
C19P C20P 1.46(3) .
C21P C22P 1.559(10) .
C23P C24P 1.548(10) .
P1S F2S 1.444(14) .
P1S F4S 1.516(17) .
P1S F6S 1.491(14) .
P1S F5S 1.643(17) .
P1S F3S 1.62(2) .
P1S F1S 1.730(11) .
O1E C1E 1.339(10) .
C1E C2E 1.546(10) .
C1E C3E 1.550(10) .
S1C O2C 1.880(8) .
S1C O3C 1.890(9) .
S1C O1C 1.896(8) .
S1C C1C 1.939(8) .
F1C C1C 1.480(9) .
F2C C1C 1.488(9) .
F3C C1C 1.481(9) .
S2C O6C 1.892(9) .
S2C O5C 1.894(9) .
S2C O4C 1.902(9) .
S2C C2C 1.927(9) .
F4C C2C 1.488(9) .
F5C C2C 1.482(9) .
F6C C2C 1.491(9) .
S3C O7C 1.886(9) .
S3C O8C 1.892(9) .
S3C O9C 1.918(9) .
S3C C3C 1.920(8) .
F7C C3C 1.482(9) .
F8C C3C 1.491(9) .
F9C C3C 1.492(9) .
O2W O2W' 1.27(5) .
O2W' O4W 1.43(5) 1_455
O4W O2W' 1.43(5) 1_655
O6W O7W 1.48(3) 1_655
O7W O6W 1.48(3) 1_455
O7W O8W 1.52(4) .
